data_4074898
loop_
_publ_author_name
'Schuster, Oliver'
'Monkowius, Uwe'
'Schmidbaur, Hubert'
'Ray, R. Shyama'
'Kr\"uger, Sven'
'R\"osch, Notker'

_publ_section_title
;
 Unexpected Structural Preference for Aggregates with Metallophilic
 Ag-&#x00A0;-&#x00A0;-Au Contacts in (Trimethylphosphine)silver(I) and
 -gold(I) Phenylethynyl Complexes. An Experimental and Theoretical Study
;
_journal_issue 4
_journal_name_full Organometallics
_journal_page_first 1004
_journal_paper_doi 10.1021/om050985z
_journal_volume 25
_journal_year 2006
_chemical_formula_sum 'C22 H22 Ag Au P2'
_chemical_formula_weight 653.17
_chemical_name_systematic
; 
 ? 
;
_space_group_IT_number 57
_symmetry_cell_setting orthorhombic
_symmetry_space_group_name_Hall '-P 2c 2b'
_symmetry_space_group_name_H-M 'P b c m'
_atom_sites_solution_hydrogens geom
_atom_sites_solution_primary direct
_atom_sites_solution_secondary difmap
_audit_creation_method SHELXL-97
_cell_angle_alpha 90.00
_cell_angle_beta 90.00
_cell_angle_gamma 90.00
_cell_formula_units_Z 4
_cell_length_a 6.4292(2)
_cell_length_b 18.6655(4)
_cell_length_c 19.2969(5)
_cell_measurement_reflns_used 56468
_cell_measurement_temperature 143(2)
_cell_volume 2315.71(11)
_computing_cell_refinement DENZO
_computing_data_collection XPRESS
_computing_data_reduction SCALEPACK
_computing_molecular_graphics SHELXTL-PLUS
_computing_publication_material 'SHELXL-97 (Sheldrick, 1997)'
_computing_structure_refinement 'SHELXL-97 (Sheldrick, 1997)'
_computing_structure_solution 'SHELXS-97 (Sheldrick, 1990)'
_diffrn_ambient_temperature 143(2)
_diffrn_measured_fraction_theta_full 0.966
_diffrn_measured_fraction_theta_max 0.966
_diffrn_measurement_device_type 'NONIUS DIP 2020'
_diffrn_measurement_method phi-rotation
_diffrn_radiation_monochromator graphite
_diffrn_radiation_source 'fine-focus sealed tube'
_diffrn_radiation_type MoK\a
_diffrn_radiation_wavelength 0.71073
_diffrn_reflns_av_R_equivalents 0.054
_diffrn_reflns_av_sigmaI/netI 0.0271
_diffrn_reflns_limit_h_max 7
_diffrn_reflns_limit_h_min -7
_diffrn_reflns_limit_k_max 22
_diffrn_reflns_limit_k_min -22
_diffrn_reflns_limit_l_max 23
_diffrn_reflns_limit_l_min -23
_diffrn_reflns_number 56468
_diffrn_reflns_theta_full 25.55
_diffrn_reflns_theta_max 25.55
_diffrn_reflns_theta_min 2.18
_exptl_absorpt_coefficient_mu 7.315
_exptl_absorpt_correction_T_max 0.887
_exptl_absorpt_correction_T_min 0.620
_exptl_absorpt_correction_type refdelf
_exptl_absorpt_process_details
;
Platon Delabs
(See: Walker, N. & Stuart, D. (1983) Acta Cryst. A39, 158-166)
;
_exptl_crystal_colour colourless
_exptl_crystal_density_diffrn 1.873
_exptl_crystal_density_method 'not measured'
_exptl_crystal_description block
_exptl_crystal_F_000 1240
_exptl_crystal_size_max 0.20
_exptl_crystal_size_mid 0.20
_exptl_crystal_size_min 0.20
_refine_diff_density_max 0.967
_refine_diff_density_min -1.210
_refine_diff_density_rms 0.152
_refine_ls_extinction_method none
_refine_ls_goodness_of_fit_ref 1.128
_refine_ls_hydrogen_treatment riding
_refine_ls_matrix_type full
_refine_ls_number_parameters 229
_refine_ls_number_reflns 2161
_refine_ls_number_restraints 0
_refine_ls_restrained_S_all 1.128
_refine_ls_R_factor_all 0.0577
_refine_ls_R_factor_gt 0.0523
_refine_ls_shift/su_max 0.002
_refine_ls_shift/su_mean 0.000
_refine_ls_structure_factor_coef Fsqd
_refine_ls_weighting_details 'calc w=1/[\s^2^(Fo^2^)+(0.0000P)^2^+36.4130P] where P=(Fo^2^+2Fc^2^)/3'
_refine_ls_weighting_scheme calc
_refine_ls_wR_factor_gt 0.1032
_refine_ls_wR_factor_ref 0.1061
_reflns_number_gt 1959
_reflns_number_total 2161
_reflns_threshold_expression >2sigma(I)
_cod_data_source_file om050985zsi20051116_045157.cif
_cod_data_source_block 38pbcm
_cod_original_sg_symbol_H-M Pbcm
_cod_database_code 4074898

loop_
_symmetry_equiv_pos_as_xyz
'x, y, z'
'-x, -y, z+1/2'
'-x, y+1/2, -z+1/2'
'x, -y+1/2, -z'
'-x, -y, -z'
'x, y, -z-1/2'
'x, -y-1/2, z-1/2'
'-x, y-1/2, z'

loop_
_atom_site_label
_atom_site_type_symbol
_atom_site_fract_x
_atom_site_fract_y
_atom_site_fract_z
_atom_site_U_iso_or_equiv
_atom_site_adp_type
_atom_site_occupancy
_atom_site_symmetry_multiplicity
_atom_site_calc_flag
_atom_site_refinement_flags
_atom_site_disorder_assembly
_atom_site_disorder_group
Au1 Au 0.26096(8) 0.37924(3) 0.7500 0.04220(18) Uani 1 2 d S . .
Ag1 Ag -0.2376(2) 0.37995(6) 0.7500 0.0610(3) Uani 1 2 d S . .
P1 P -0.2142(7) 0.2657(2) 0.6914(3) 0.0412(11) Uani 0.50 1 d P . 1
C102 C -0.135(3) 0.1934(9) 0.7500 0.069(5) Uani 1 2 d S . 1
C103 C -0.031(3) 0.2597(13) 0.6164(10) 0.055(5) Uani 0.50 1 d P . 1
H3A H -0.0231 0.2099 0.6005 0.082 Uiso 0.50 1 calc PR . 1
H3B H 0.1072 0.2758 0.6308 0.082 Uiso 0.50 1 calc PR . 1
H3C H -0.0816 0.2901 0.5786 0.082 Uiso 0.50 1 calc PR . 1
C101 C -0.458(3) 0.2344(12) 0.6560(12) 0.055(6) Uani 0.50 1 d P . 1
H1A H -0.4415 0.1852 0.6393 0.082 Uiso 0.50 1 calc PR . 1
H1B H -0.4993 0.2654 0.6173 0.082 Uiso 0.50 1 calc PR . 1
H1C H -0.5652 0.2358 0.6920 0.082 Uiso 0.50 1 calc PR . 1
202 C -0.350(3) 0.5669(10) 0.7500 0.082(6) Uani 1 2 d S . 1
C12 C 0.140(3) 0.4933(10) 0.6294(11) 0.049(5) Uani 0.50 1 d P A 2
C13 C 0.100(3) 0.5416(9) 0.5761(10) 0.042(4) Uani 0.50 1 d P A 2
C14 C -0.091(3) 0.5525(11) 0.5501(13) 0.057(6) Uani 0.50 1 d P A 2
H14 H -0.2036 0.5277 0.5712 0.069 Uiso 0.50 1 calc PR A 2
C15 C -0.139(4) 0.5997(15) 0.4914(15) 0.077(8) Uani 0.50 1 d P A 2
H15 H -0.2777 0.6076 0.4761 0.092 Uiso 0.50 1 calc PR A 2
C16 C 0.035(4) 0.6328(10) 0.4590(9) 0.057(6) Uani 0.50 1 d P A 2
H16 H 0.0178 0.6602 0.4179 0.068 Uiso 0.50 1 calc PR A 2
C17 C 0.227(4) 0.6242(11) 0.4883(15) 0.062(7) Uani 0.50 1 d P A 2
H17 H 0.3401 0.6502 0.4689 0.075 Uiso 0.50 1 calc PR A 2
C18 C 0.268(4) 0.5797(11) 0.5447(13) 0.060(5) Uani 0.50 1 d P A 2
H18 H 0.4057 0.5748 0.5620 0.072 Uiso 0.50 1 calc PR A 2
C21 C 0.343(3) 0.3081(11) 0.6759(12) 0.054(6) Uani 0.50 1 d P B 3
C22 C 0.390(3) 0.2636(12) 0.6372(11) 0.051(5) Uani 0.50 1 d P B 3
C23 C 0.429(3) 0.2139(10) 0.5794(12) 0.053(5) Uani 0.50 1 d P B 3
C24 C 0.639(3) 0.1906(11) 0.5684(11) 0.050(5) Uani 0.50 1 d P B 3
H24 H 0.7491 0.2088 0.5961 0.060 Uiso 0.50 1 calc PR B 3
C25 C 0.678(4) 0.1421(12) 0.5180(14) 0.062(7) Uani 0.50 1 d P B 3
H25 H 0.8158 0.1259 0.5097 0.075 Uiso 0.50 1 calc PR B 3
C26 C 0.522(3) 0.1176(12) 0.4805(9) 0.051(5) Uani 0.50 1 d P B 3
H26 H 0.5471 0.0834 0.4451 0.062 Uiso 0.50 1 calc PR B 3
C27 C 0.336(5) 0.1398(12) 0.4917(11) 0.070(8) Uani 0.50 1 d P B 3
H27 H 0.2282 0.1204 0.4636 0.084 Uiso 0.50 1 calc PR B 3
C28 C 0.280(3) 0.1877(11) 0.5393(11) 0.053(5) Uani 0.50 1 d P B 3
H28 H 0.1399 0.2025 0.5444 0.064 Uiso 0.50 1 calc PR B 3
P2 P -0.2731(7) 0.4951(2) 0.7000(3) 0.0434(11) Uani 0.50 1 d P . 1
203 C -0.479(3) 0.5019(13) 0.6354(8) 0.046(5) Uani 0.50 1 d P . 1
H4A1 H -0.6135 0.4910 0.6572 0.069 Uiso 0.50 1 calc PR . 1
H4A2 H -0.4530 0.4676 0.5980 0.069 Uiso 0.50 1 calc PR . 1
H4A3 H -0.4825 0.5506 0.6165 0.069 Uiso 0.50 1 calc PR . 1
C201 C -0.046(3) 0.5355(12) 0.6568(15) 0.066(7) Uani 0.50 1 d P . 1
H6A1 H -0.0534 0.5878 0.6606 0.099 Uiso 0.50 1 calc PR . 1
H6A2 H -0.0451 0.5218 0.6078 0.099 Uiso 0.50 1 calc PR . 1
H6A3 H 0.0819 0.5184 0.6790 0.099 Uiso 0.50 1 calc PR . 1
C11 C 0.198(3) 0.4526(13) 0.6786(12) 0.062(6) Uani 0.50 1 d P A 2

loop_
_atom_site_aniso_label
_atom_site_aniso_U_11
_atom_site_aniso_U_22
_atom_site_aniso_U_33
_atom_site_aniso_U_23
_atom_site_aniso_U_13
_atom_site_aniso_U_12
Au1 0.0413(3) 0.0413(3) 0.0441(3) 0.000 0.000 -0.0018(2)
Ag1 0.0666(7) 0.0403(6) 0.0761(8) 0.000 0.000 0.0112(6)
P1 0.039(2) 0.036(2) 0.049(3) -0.002(2) -0.003(2) 0.0023(19)
C102 0.092(13) 0.052(9) 0.064(11) 0.000 0.000 0.009(9)
C103 0.063(12) 0.070(14) 0.032(10) 0.001(10) -0.002(9) -0.012(11)
C101 0.049(11) 0.061(13) 0.054(13) -0.022(11) -0.017(10) 0.018(10)
202 0.076(12) 0.063(11) 0.107(16) 0.000 0.000 0.021(9)
C12 0.069(13) 0.038(10) 0.040(11) 0.001(9) 0.024(10) 0.001(9)
C13 0.056(11) 0.029(9) 0.041(10) -0.016(8) 0.008(9) -0.004(8)
C14 0.057(13) 0.041(11) 0.074(15) 0.001(11) 0.022(12) -0.013(9)
C15 0.057(14) 0.088(19) 0.086(19) -0.049(17) -0.007(14) 0.000(13)
C16 0.112(19) 0.046(11) 0.012(8) 0.018(8) -0.005(10) 0.019(12)
C17 0.051(14) 0.033(11) 0.10(2) 0.001(13) 0.044(15) 0.003(10)
C18 0.056(13) 0.047(11) 0.075(15) 0.001(11) 0.002(12) 0.014(10)
C21 0.044(11) 0.049(11) 0.069(15) 0.009(11) -0.028(11) -0.007(9)
C22 0.055(12) 0.060(13) 0.039(11) -0.022(10) 0.008(10) -0.001(10)
C23 0.062(13) 0.038(10) 0.059(13) 0.021(10) 0.001(11) -0.005(9)
C24 0.045(11) 0.054(12) 0.050(12) 0.009(10) 0.013(9) -0.006(9)
C25 0.061(15) 0.044(13) 0.082(18) 0.009(12) 0.022(14) 0.015(11)
C26 0.067(13) 0.076(15) 0.010(8) 0.026(9) -0.003(8) 0.010(12)
C27 0.12(2) 0.058(13) 0.033(11) -0.014(10) -0.017(13) 0.028(14)
C28 0.050(12) 0.058(12) 0.052(12) 0.003(10) -0.006(10) 0.002(10)
P2 0.038(2) 0.039(2) 0.053(3) 0.006(2) -0.012(2) 0.007(2)
203 0.036(9) 0.097(16) 0.006(7) 0.007(9) -0.004(6) 0.007(9)
C201 0.054(12) 0.056(13) 0.087(18) -0.021(13) 0.002(13) -0.014(10)
C11 0.059(13) 0.076(15) 0.051(12) -0.015(11) 0.029(11) 0.025(11)

loop_
_atom_type_symbol
_atom_type_description
_atom_type_scat_dispersion_real
_atom_type_scat_dispersion_imag
_atom_type_scat_source
C C 0.0033 0.0016 'International Tables Vol C Tables 4.2.6.8 and 6.1.1.4'
P P 0.1023 0.0942 'International Tables Vol C Tables 4.2.6.8 and 6.1.1.4'
Ag Ag -0.8971 1.1015 'International Tables Vol C Tables 4.2.6.8 and 6.1.1.4'
Au Au -2.0133 8.8022 'International Tables Vol C Tables 4.2.6.8 and 6.1.1.4'
H H 0.0000 0.0000 'International Tables Vol C Tables 4.2.6.8 and 6.1.1.4'

loop_
_geom_angle_atom_site_label_1
_geom_angle_atom_site_label_2
_geom_angle_atom_site_label_3
_geom_angle
_geom_angle_site_symmetry_1
_geom_angle_site_symmetry_3
C11 Au1 C11 87.9(11) . 6_557
C11 Au1 C21 176.3(9) . 6_557
C11 Au1 C21 90.9(8) 6_557 6_557
C11 Au1 C21 90.9(8) . .
C11 Au1 C21 176.3(9) 6_557 .
C21 Au1 C21 90.1(11) 6_557 .
C11 Au1 Ag1 78.0(6) . .
C11 Au1 Ag1 78.0(6) 6_557 .
C21 Au1 Ag1 105.3(5) 6_557 .
C21 Au1 Ag1 105.3(5) . .
C11 Au1 Ag1 101.7(6) . 1_655
C11 Au1 Ag1 101.7(6) 6_557 1_655
C21 Au1 Ag1 75.1(5) 6_557 1_655
C21 Au1 Ag1 75.1(5) . 1_655
Ag1 Au1 Ag1 179.53(4) . 1_655
P2 Ag1 P2 48.1(3) 6_557 .
P2 Ag1 P1 175.78(19) 6_557 .
P2 Ag1 P1 128.03(17) . .
P2 Ag1 P1 128.03(17) 6_557 6_557
P2 Ag1 P1 175.78(19) . 6_557
P1 Ag1 P1 55.7(2) . 6_557
P2 Ag1 Au1 95.74(12) 6_557 .
P2 Ag1 Au1 95.74(12) . .
P1 Ag1 Au1 86.21(12) . .
P1 Ag1 Au1 86.21(12) 6_557 .
P2 Ag1 Au1 84.69(12) 6_557 1_455
P2 Ag1 Au1 84.69(12) . 1_455
P1 Ag1 Au1 93.37(12) . 1_455
P1 Ag1 Au1 93.37(12) 6_557 1_455
Au1 Ag1 Au1 179.53(4) . 1_455
C101 P1 C102 103.7(10) . .
C101 P1 C103 103.5(10) . .
C102 P1 C103 105.1(9) . .
C101 P1 P1 112.2(8) . 6_557
C102 P1 P1 51.9(4) . 6_557
C103 P1 P1 140.8(7) . 6_557
C101 P1 Ag1 114.0(7) . .
C102 P1 Ag1 112.2(4) . .
C103 P1 Ag1 117.0(8) . .
P1 P1 Ag1 62.13(12) 6_557 .
P1 C102 P1 76.3(7) 6_557 .
P2 202 P2 68.1(7) 6_557 .
C11 C12 C13 173(2) . .
C14 C13 C12 123.0(19) . .
C14 C13 C18 117.3(19) . .
C12 C13 C18 120(2) . .
C13 C14 C15 125(2) . .
C13 C14 H14 117.5 . .
C15 C14 H14 117.5 . .
C16 C15 C14 116(2) . .
C16 C15 H15 122.1 . .
C14 C15 H15 122.1 . .
C17 C16 C15 118.5(19) . .
C17 C16 H16 120.7 . .
C15 C16 H16 120.7 . .
C16 C17 C18 124(2) . .
C16 C17 H17 117.9 . .
C18 C17 H17 117.9 . .
C17 C18 C13 119(2) . .
C17 C18 H18 120.5 . .
C13 C18 H18 120.5 . .
C22 C21 Au1 175(2) . .
C21 C22 C23 170(2) . .
C28 C23 C24 119(2) . .
C28 C23 C22 124(2) . .
C24 C23 C22 118(2) . .
C25 C24 C23 119(2) . .
C25 C24 H24 120.5 . .
C23 C24 H24 120.5 . .
C26 C25 C24 119(2) . .
C26 C25 H25 120.5 . .
C24 C25 H25 120.5 . .
C27 C26 C25 120(2) . .
C27 C26 H26 119.8 . .
C25 C26 H26 119.8 . .
C26 C27 C28 125(3) . .
C26 C27 H27 117.3 . .
C28 C27 H27 117.3 . .
C23 C28 C27 117(2) . .
C23 C28 H28 121.3 . .
C27 C28 H28 121.3 . .
202 P2 203 96.9(9) . .
202 P2 C201 99.4(10) . .
203 P2 C201 103.9(11) . .
202 P2 P2 55.9(4) . 6_557
203 P2 P2 133.1(6) . 6_557
C201 P2 P2 116.9(8) . 6_557
202 P2 Ag1 120.3(5) . .
203 P2 Ag1 114.3(8) . .
C201 P2 Ag1 118.6(8) . .
P2 P2 Ag1 65.94(13) 6_557 .
C12 C11 Au1 172(2) . .

loop_
_geom_bond_atom_site_label_1
_geom_bond_atom_site_label_2
_geom_bond_distance
_geom_bond_site_symmetry_2
Au1 C11 1.99(2) .
Au1 C11 1.99(2) 6_557
Au1 C21 2.02(2) 6_557
Au1 C21 2.02(2) .
Au1 Ag1 3.2055(15) .
Au1 Ag1 3.2237(15) 1_655
Ag1 P2 2.368(5) 6_557
Ag1 P2 2.368(5) .
Ag1 P1 2.419(5) .
Ag1 P1 2.419(5) 6_557
Ag1 Au1 3.2237(15) 1_455
P1 C101 1.81(2) .
P1 C102 1.831(14) .
P1 C103 1.87(2) .
P1 P1 2.262(11) 6_557
C102 P1 1.831(14) 6_557
C103 H3A 0.9800 .
C103 H3B 0.9800 .
C103 H3C 0.9800 .
C101 H1A 0.9800 .
C101 H1B 0.9800 .
C101 H1C 0.9800 .
202 P2 1.723(15) 6_557
202 P2 1.723(15) .
C12 C11 1.27(3) .
C12 C13 1.39(3) .
C13 C14 1.34(3) .
C13 C18 1.43(3) .
C14 C15 1.47(4) .
C14 H14 0.9500 .
C15 C16 1.42(3) .
C15 H15 0.9500 .
C16 C17 1.37(4) .
C16 H16 0.9500 .
C17 C18 1.39(4) .
C17 H17 0.9500 .
C18 H18 0.9500 .
C21 C22 1.16(3) .
C22 C23 1.47(3) .
C23 C28 1.32(3) .
C23 C24 1.44(3) .
C24 C25 1.35(3) .
C24 H24 0.9500 .
C25 C26 1.32(3) .
C25 H25 0.9500 .
C26 C27 1.28(3) .
C26 H26 0.9500 .
C27 C28 1.33(3) .
C27 H27 0.9500 .
C28 H28 0.9500 .
P2 203 1.824(17) .
P2 C201 1.84(2) .
P2 P2 1.931(11) 6_557
203 H4A1 0.9800 .
203 H4A2 0.9800 .
203 H4A3 0.9800 .
C201 H6A1 0.9800 .
C201 H6A2 0.9800 .
C201 H6A3 0.9800 .

loop_
_geom_torsion_atom_site_label_1
_geom_torsion_atom_site_label_2
_geom_torsion_atom_site_label_3
_geom_torsion_atom_site_label_4
_geom_torsion
_geom_torsion_site_symmetry_1
_geom_torsion_site_symmetry_4
C11 Au1 Ag1 P2 -69.4(6) . 6_557
C11 Au1 Ag1 P2 21.0(6) 6_557 6_557
C21 Au1 Ag1 P2 108.6(6) 6_557 6_557
C21 Au1 Ag1 P2 -157.0(6) . 6_557
Ag1 Au1 Ag1 P2 -24.19(13) 1_655 6_557
C11 Au1 Ag1 P2 -21.0(6) . .
C11 Au1 Ag1 P2 69.4(6) 6_557 .
C21 Au1 Ag1 P2 157.0(6) 6_557 .
C21 Au1 Ag1 P2 -108.6(6) . .
Ag1 Au1 Ag1 P2 24.19(13) 1_655 .
C11 Au1 Ag1 P1 106.8(6) . .
C11 Au1 Ag1 P1 -162.7(6) 6_557 .
C21 Au1 Ag1 P1 -75.1(6) 6_557 .
C21 Au1 Ag1 P1 19.3(6) . .
Ag1 Au1 Ag1 P1 152.06(12) 1_655 .
C11 Au1 Ag1 P1 162.7(6) . 6_557
C11 Au1 Ag1 P1 -106.8(6) 6_557 6_557
C21 Au1 Ag1 P1 -19.3(6) 6_557 6_557
C21 Au1 Ag1 P1 75.1(6) . 6_557
Ag1 Au1 Ag1 P1 -152.06(12) 1_655 6_557
C11 Au1 Ag1 Au1 134.8(6) . 1_455
C11 Au1 Ag1 Au1 -134.8(6) 6_557 1_455
C21 Au1 Ag1 Au1 -47.2(6) 6_557 1_455
C21 Au1 Ag1 Au1 47.2(6) . 1_455
Ag1 Au1 Ag1 Au1 180.0 1_655 1_455
P2 Ag1 P1 C101 -51(3) 6_557 .
P2 Ag1 P1 C101 -74.2(9) . .
P1 Ag1 P1 C101 103.5(9) 6_557 .
Au1 Ag1 P1 C101 -168.5(9) . .
Au1 Ag1 P1 C101 11.7(9) 1_455 .
P2 Ag1 P1 C102 -168(2) 6_557 .
P2 Ag1 P1 C102 168.3(7) . .
P1 Ag1 P1 C102 -14.0(7) 6_557 .
Au1 Ag1 P1 C102 74.0(7) . .
Au1 Ag1 P1 C102 -105.8(7) 1_455 .
P2 Ag1 P1 C103 70(3) 6_557 .
P2 Ag1 P1 C103 46.8(8) . .
P1 Ag1 P1 C103 -135.5(8) 6_557 .
Au1 Ag1 P1 C103 -47.5(8) . .
Au1 Ag1 P1 C103 132.7(8) 1_455 .
P2 Ag1 P1 P1 -154(2) 6_557 6_557
P2 Ag1 P1 P1 -177.7(2) . 6_557
Au1 Ag1 P1 P1 87.99(6) . 6_557
Au1 Ag1 P1 P1 -91.78(6) 1_455 6_557
C101 P1 C102 P1 -107.7(8) . 6_557
C103 P1 C102 P1 143.9(8) . 6_557
Ag1 P1 C102 P1 15.8(8) . 6_557
C11 C12 C13 C14 -168(15) . .
C11 C12 C13 C18 15(17) . .
C12 C13 C14 C15 -176.4(19) . .
C18 C13 C14 C15 1(3) . .
C13 C14 C15 C16 3(3) . .
C14 C15 C16 C17 -6(3) . .
C15 C16 C17 C18 6(3) . .
C16 C17 C18 C13 -2(3) . .
C14 C13 C18 C17 -2(3) . .
C12 C13 C18 C17 175.7(19) . .
C11 Au1 C21 C22 -171(21) . .
C11 Au1 C21 C22 117(22) 6_557 .
C21 Au1 C21 C22 12(22) 6_557 .
Ag1 Au1 C21 C22 -94(21) . .
Ag1 Au1 C21 C22 87(21) 1_655 .
Au1 C21 C22 C23 148(15) . .
C21 C22 C23 C28 -49(15) . .
C21 C22 C23 C24 134(14) . .
C28 C23 C24 C25 -1(3) . .
C22 C23 C24 C25 177(2) . .
C23 C24 C25 C26 0(3) . .
C24 C25 C26 C27 0(4) . .
C25 C26 C27 C28 0(4) . .
C24 C23 C28 C27 1(3) . .
C22 C23 C28 C27 -176(2) . .
C26 C27 C28 C23 -1(4) . .
P2 202 P2 203 138.5(8) 6_557 .
P2 202 P2 C201 -116.2(10) 6_557 .
P2 202 P2 Ag1 15.1(9) 6_557 .
P2 Ag1 P2 202 -13.7(8) 6_557 .
P1 Ag1 P2 202 164.1(8) . .
P1 Ag1 P2 202 11(3) 6_557 .
Au1 Ag1 P2 202 -106.3(8) . .
Au1 Ag1 P2 202 73.9(8) 1_455 .
P2 Ag1 P2 203 -128.2(7) 6_557 .
P1 Ag1 P2 203 49.5(7) . .
P1 Ag1 P2 203 -103(2) 6_557 .
Au1 Ag1 P2 203 139.2(7) . .
Au1 Ag1 P2 203 -40.6(7) 1_455 .
P2 Ag1 P2 C201 108.7(9) 6_557 .
P1 Ag1 P2 C201 -73.6(10) . .
P1 Ag1 P2 C201 134(2) 6_557 .
Au1 Ag1 P2 C201 16.1(9) . .
Au1 Ag1 P2 C201 -163.7(9) 1_455 .
P1 Ag1 P2 P2 177.8(2) . 6_557
P1 Ag1 P2 P2 25(2) 6_557 6_557
Au1 Ag1 P2 P2 -92.57(6) . 6_557
Au1 Ag1 P2 P2 87.62(6) 1_455 6_557
C13 C12 C11 Au1 -152(12) . .
C11 Au1 C11 C12 -126(11) 6_557 .
C21 Au1 C11 C12 162(11) 6_557 .
C21 Au1 C11 C12 57(11) . .
Ag1 Au1 C11 C12 -48(11) . .
Ag1 Au1 C11 C12 132(11) 1_655 .
